data_4330886
loop_
_publ_author_name
'Taka-aki Okamura'
'Miki Tatsumi'
'Yui Omi'
'Hitoshi Yamamoto'
'Kiyotaka Onitsuka'

_publ_section_title
;
 Selective and Effective Stabilization of MoVI=O Bonds by NH...S Hydrogen
 Bonds via Trans Influence
;
_journal_name_full 'Inorganic Chemistry'
_journal_page_first 11688
_journal_page_last 11697
_journal_paper_doi 10.1021/ic301597d
_journal_volume 51
_journal_year 2012
_chemical_formula_moiety 'C21 H31 N O3 S2'
_chemical_formula_sum 'C21 H31 N O3 S2'
_chemical_formula_weight 409.59
_chemical_name_systematic
; 
1,2-(t-BuCOS)2-3-t-BuNHCOC6H3 
;
_space_group_IT_number 14
_symmetry_cell_setting monoclinic
_symmetry_Int_Tables_number 14
_symmetry_space_group_name_Hall '-P 2ybc'
_symmetry_space_group_name_H-M 'P 1 21/c 1'
_atom_sites_solution_hydrogens geom
_atom_sites_solution_primary direct
_atom_sites_solution_secondary difmap
_audit_creation_date 'Wed Aug 18 20:31:44 2004'
_audit_creation_method SHELXL-97
_cell_angle_alpha 90.00
_cell_angle_beta 93.75(5)
_cell_angle_gamma 90.00
_cell_formula_units_Z 4
_cell_length_a 11.384(18)
_cell_length_b 10.493(15)
_cell_length_c 19.37(2)
_cell_measurement_reflns_used 14011
_cell_measurement_temperature 200
_cell_measurement_theta_max 27.5
_cell_measurement_theta_min 3.2
_cell_volume 2309(5)
_computing_structure_refinement 'SHELXL-97 (Sheldrick, 2008)'
_computing_structure_solution 'SIR92 (Altomare et al., 1994)'
_diffrn_ambient_temperature 200
_diffrn_detector_area_resol_mean 10.00
_diffrn_measured_fraction_theta_full 0.996
_diffrn_measured_fraction_theta_max 0.996
_diffrn_measurement_device_type 'Rigaku RAXIS-RAPID Imaging Plate'
_diffrn_measurement_method \w
_diffrn_radiation_monochromator graphite
_diffrn_radiation_source 'fine-focus sealed tube'
_diffrn_radiation_type MoK\a
_diffrn_radiation_wavelength 0.71075
_diffrn_reflns_av_R_equivalents 0.0548
_diffrn_reflns_av_sigmaI/netI 0.0677
_diffrn_reflns_limit_h_max 14
_diffrn_reflns_limit_h_min -14
_diffrn_reflns_limit_k_max 13
_diffrn_reflns_limit_k_min -13
_diffrn_reflns_limit_l_max 24
_diffrn_reflns_limit_l_min -25
_diffrn_reflns_number 22080
_diffrn_reflns_theta_full 27.49
_diffrn_reflns_theta_max 27.49
_diffrn_reflns_theta_min 3.31
_exptl_absorpt_coefficient_mu 0.250
_exptl_absorpt_correction_T_max 0.939
_exptl_absorpt_correction_T_min 0.905
_exptl_absorpt_correction_type multi-scan
_exptl_absorpt_process_details '(Higashi, 1995)'
_exptl_crystal_colour colorless
_exptl_crystal_density_diffrn 1.178
_exptl_crystal_description block
_exptl_crystal_F_000 880
_exptl_crystal_size_max 0.400
_exptl_crystal_size_mid 0.400
_exptl_crystal_size_min 0.250
_refine_diff_density_max 0.239
_refine_diff_density_min -0.226
_refine_diff_density_rms 0.049
_refine_ls_extinction_method none
_refine_ls_goodness_of_fit_ref 0.986
_refine_ls_hydrogen_treatment mixed
_refine_ls_matrix_type full
_refine_ls_number_parameters 272
_refine_ls_number_reflns 5277
_refine_ls_number_restraints 0
_refine_ls_restrained_S_all 0.986
_refine_ls_R_factor_all 0.0651
_refine_ls_R_factor_gt 0.0425
_refine_ls_shift/su_max 0.001
_refine_ls_shift/su_mean 0.000
_refine_ls_structure_factor_coef Fsqd
_refine_ls_weighting_details 'calc w=1/[\s^2^(Fo^2^)+(0.0400P)^2^+0.0000P] where P=(Fo^2^+2Fc^2^)/3'
_refine_ls_weighting_scheme calc
_refine_ls_wR_factor_gt 0.0907
_refine_ls_wR_factor_ref 0.0944
_reflns_number_gt 3163
_reflns_number_total 5277
_reflns_threshold_expression I>2\s(I)
_cod_data_source_file ic301597d_si_002_2.cif
_cod_data_source_block 2,3-(t-BuCOS)2C6H3CONH-t-Bu
_cod_original_cell_volume 2309(6)
_cod_original_sg_symbol_H-M 'P 21/c'
_cod_database_code 4330886

loop_
_symmetry_equiv_pos_as_xyz
'x, y, z'
'-x, y+1/2, -z+1/2'
'-x, -y, -z'
'x, -y-1/2, z-1/2'

loop_
_atom_site_label
_atom_site_type_symbol
_atom_site_fract_x
_atom_site_fract_y
_atom_site_fract_z
_atom_site_U_iso_or_equiv
_atom_site_adp_type
_atom_site_occupancy
_atom_site_symmetry_multiplicity
_atom_site_calc_flag
_atom_site_refinement_flags
S11 S 0.31388(4) 0.50981(5) 0.20149(2) 0.04774(15) Uani 1 1 d .
S12 S 0.09063(4) 0.32388(4) 0.16848(2) 0.03751(13) Uani 1 1 d .
O1 O -0.21471(12) 0.44360(13) 0.19648(6) 0.0528(4) Uani 1 1 d .
O11 O 0.22339(12) 0.43345(12) 0.31645(6) 0.0455(3) Uani 1 1 d .
O12 O 0.10675(15) 0.39250(13) 0.03905(6) 0.0619(4) Uani 1 1 d .
N1 N -0.16830(14) 0.42621(15) 0.08461(7) 0.0453(4) Uani 1 1 d .
H1 H -0.1173 0.4512 0.0551 0.054 Uiso 1 1 calc R
C11 C 0.16866(16) 0.57050(17) 0.19120(8) 0.0357(4) Uani 1 1 d .
C12 C 0.07190(15) 0.49167(16) 0.17340(7) 0.0325(4) Uani 1 1 d .
C13 C -0.04023(16) 0.54558(16) 0.16419(8) 0.0333(4) Uani 1 1 d .
C14 C -0.05392(17) 0.67618(17) 0.17117(8) 0.0400(4) Uani 1 1 d .
H2 H -0.1302 0.7128 0.1647 0.048 Uiso 1 1 calc R
C15 C 0.04220(18) 0.75371(18) 0.18741(8) 0.0421(5) Uani 1 1 d .
H3 H 0.0318 0.8432 0.1914 0.051 Uiso 1 1 calc R
C16 C 0.15261(17) 0.70167(18) 0.19773(8) 0.0418(5) Uani 1 1 d .
H4 H 0.2183 0.7551 0.2094 0.050 Uiso 1 1 calc R
C17 C -0.14930(16) 0.46586(16) 0.15025(9) 0.0370(4) Uani 1 1 d .
C18 C -0.26626(18) 0.3447(2) 0.05682(9) 0.0510(5) Uani 1 1 d .
C19 C 0.31057(17) 0.43220(17) 0.28445(9) 0.0386(4) Uani 1 1 d .
C20 C 0.42445(17) 0.3641(2) 0.30863(10) 0.0479(5) Uani 1 1 d .
C21 C 0.12052(17) 0.30628(17) 0.07997(8) 0.0391(4) Uani 1 1 d .
C22 C 0.16704(19) 0.17471(18) 0.06101(9) 0.0471(5) Uani 1 1 d .
C101 C -0.3807(2) 0.4163(3) 0.06074(15) 0.0942(10) Uani 1 1 d .
H5 H -0.3773 0.4958 0.0344 0.113 Uiso 1 1 calc R
H6 H -0.3934 0.4358 0.1092 0.113 Uiso 1 1 calc R
H7 H -0.4458 0.3637 0.0412 0.113 Uiso 1 1 calc R
C102 C -0.2426(3) 0.3182(3) -0.01810(11) 0.1024(11) Uani 1 1 d .
H8 H -0.2411 0.3988 -0.0436 0.123 Uiso 1 1 calc R
H9 H -0.3050 0.2635 -0.0390 0.123 Uiso 1 1 calc R
H10 H -0.1665 0.2752 -0.0200 0.123 Uiso 1 1 calc R
C103 C -0.2686(2) 0.2219(2) 0.09665(12) 0.0833(8) Uani 1 1 d .
H11 H -0.2838 0.2399 0.1449 0.100 Uiso 1 1 calc R
H12 H -0.1924 0.1788 0.0950 0.100 Uiso 1 1 calc R
H13 H -0.3309 0.1668 0.0760 0.100 Uiso 1 1 calc R
C104 C 0.4156(5) 0.3375(8) 0.3847(3) 0.124(4) Uani 0.533(5) 1 d P
H14 H 0.4161 0.4182 0.4102 0.149 Uiso 0.533(5) 1 calc PR
H15 H 0.4828 0.2854 0.4018 0.149 Uiso 0.533(5) 1 calc PR
H16 H 0.3423 0.2916 0.3914 0.149 Uiso 0.533(5) 1 calc PR
C105 C 0.5290(4) 0.4469(6) 0.2983(3) 0.089(2) Uani 0.533(5) 1 d P
H17 H 0.5241 0.5244 0.3262 0.107 Uiso 0.533(5) 1 calc PR
H18 H 0.5301 0.4700 0.2493 0.107 Uiso 0.533(5) 1 calc PR
H19 H 0.6012 0.4005 0.3126 0.107 Uiso 0.533(5) 1 calc PR
C106 C 0.4240(6) 0.2438(6) 0.2665(4) 0.121(4) Uani 0.533(5) 1 d P
H20 H 0.3540 0.1935 0.2751 0.145 Uiso 0.533(5) 1 calc PR
H21 H 0.4949 0.1941 0.2796 0.145 Uiso 0.533(5) 1 calc PR
H22 H 0.4230 0.2655 0.2172 0.145 Uiso 0.533(5) 1 calc PR
C107 C 0.3009(2) 0.1902(2) 0.06014(13) 0.0809(8) Uani 1 1 d .
H23 H 0.3337 0.2121 0.1067 0.097 Uiso 1 1 calc R
H24 H 0.3189 0.2583 0.0279 0.097 Uiso 1 1 calc R
H25 H 0.3357 0.1101 0.0453 0.097 Uiso 1 1 calc R
C108 C 0.1375(3) 0.07128(19) 0.11233(11) 0.0735(8) Uani 1 1 d .
H26 H 0.1707 0.0942 0.1586 0.088 Uiso 1 1 calc R
H27 H 0.1709 -0.0101 0.0983 0.088 Uiso 1 1 calc R
H28 H 0.0518 0.0632 0.1130 0.088 Uiso 1 1 calc R
C109 C 0.1157(2) 0.1408(2) -0.01144(10) 0.0729(8) Uani 1 1 d .
H29 H 0.1351 0.2081 -0.0439 0.087 Uiso 1 1 calc R
H30 H 0.0300 0.1328 -0.0110 0.087 Uiso 1 1 calc R
H31 H 0.1491 0.0597 -0.0259 0.087 Uiso 1 1 calc R
C110 C 0.3967(4) 0.2318(5) 0.3375(3) 0.0579(16) Uani 0.467(5) 1 d P
H32 H 0.3797 0.2396 0.3862 0.070 Uiso 0.467(5) 1 calc PR
H33 H 0.4646 0.1755 0.3334 0.070 Uiso 0.467(5) 1 calc PR
H34 H 0.3280 0.1959 0.3111 0.070 Uiso 0.467(5) 1 calc PR
C111 C 0.4823(5) 0.4453(5) 0.3674(4) 0.086(3) Uani 0.467(5) 1 d P
H35 H 0.4393 0.5257 0.3707 0.103 Uiso 0.467(5) 1 calc PR
H36 H 0.5642 0.4631 0.3579 0.103 Uiso 0.467(5) 1 calc PR
H37 H 0.4804 0.3988 0.4112 0.103 Uiso 0.467(5) 1 calc PR
C112 C 0.5125(5) 0.3476(6) 0.2503(3) 0.075(2) Uani 0.467(5) 1 d P
H38 H 0.5607 0.4246 0.2476 0.090 Uiso 0.467(5) 1 calc PR
H39 H 0.4682 0.3337 0.2058 0.090 Uiso 0.467(5) 1 calc PR
H40 H 0.5636 0.2741 0.2610 0.090 Uiso 0.467(5) 1 calc PR

loop_
_atom_site_aniso_label
_atom_site_aniso_U_11
_atom_site_aniso_U_22
_atom_site_aniso_U_33
_atom_site_aniso_U_23
_atom_site_aniso_U_13
_atom_site_aniso_U_12
S11 0.0318(3) 0.0614(3) 0.0501(3) 0.0113(2) 0.0036(2) -0.0027(3)
S12 0.0440(3) 0.0334(2) 0.0351(2) 0.00363(19) 0.00267(19) 0.0018(2)
O1 0.0477(9) 0.0671(10) 0.0446(7) 0.0041(7) 0.0107(7) -0.0100(7)
O11 0.0388(8) 0.0520(8) 0.0457(7) 0.0034(6) 0.0035(6) 0.0002(7)
O12 0.1028(14) 0.0421(9) 0.0418(7) 0.0091(6) 0.0124(7) 0.0054(8)
N1 0.0416(10) 0.0596(11) 0.0344(8) 0.0012(7) 0.0001(7) -0.0192(8)
C11 0.0337(11) 0.0407(11) 0.0325(8) 0.0031(8) 0.0019(7) -0.0007(8)
C12 0.0374(10) 0.0329(9) 0.0269(8) 0.0006(7) 0.0006(7) -0.0011(8)
C13 0.0364(11) 0.0357(10) 0.0274(8) 0.0015(7) -0.0005(7) 0.0017(8)
C14 0.0414(12) 0.0407(11) 0.0380(9) 0.0004(8) 0.0023(8) 0.0068(9)
C15 0.0558(14) 0.0324(10) 0.0386(9) -0.0027(8) 0.0064(9) 0.0005(9)
C16 0.0454(12) 0.0431(12) 0.0369(9) -0.0034(8) 0.0019(8) -0.0107(9)
C17 0.0340(11) 0.0382(10) 0.0383(9) 0.0064(8) -0.0015(8) 0.0035(8)
C18 0.0465(13) 0.0562(14) 0.0488(11) 0.0051(10) -0.0095(9) -0.0196(10)
C19 0.0345(11) 0.0365(11) 0.0442(10) -0.0009(8) -0.0023(9) -0.0066(9)
C20 0.0345(12) 0.0493(12) 0.0589(12) 0.0072(10) -0.0044(9) -0.0003(9)
C21 0.0454(12) 0.0354(11) 0.0364(9) -0.0003(8) 0.0005(8) -0.0044(9)
C22 0.0612(14) 0.0387(11) 0.0411(10) -0.0036(9) 0.0002(9) 0.0036(10)
C101 0.0567(18) 0.092(2) 0.128(2) 0.0019(17) -0.0393(16) -0.0127(15)
C102 0.113(2) 0.139(3) 0.0543(13) -0.0247(15) -0.0054(14) -0.073(2)
C103 0.101(2) 0.0568(15) 0.0889(17) 0.0088(13) -0.0186(15) -0.0280(15)
C104 0.061(4) 0.208(10) 0.101(4) 0.077(5) -0.014(3) 0.031(5)
C105 0.040(3) 0.120(5) 0.105(5) 0.027(4) -0.016(3) 0.001(3)
C106 0.091(5) 0.076(4) 0.185(8) -0.027(5) -0.062(5) 0.043(4)
C107 0.0674(18) 0.0799(18) 0.0953(18) -0.0183(14) 0.0051(14) 0.0169(15)
C108 0.121(2) 0.0361(13) 0.0641(14) 0.0002(10) 0.0092(14) 0.0099(13)
C109 0.105(2) 0.0569(15) 0.0543(13) -0.0167(11) -0.0112(13) 0.0081(14)
C110 0.050(3) 0.045(3) 0.078(4) 0.018(3) -0.001(3) 0.009(2)
C111 0.052(4) 0.078(4) 0.119(6) -0.008(4) -0.047(4) 0.008(3)
C112 0.036(3) 0.094(5) 0.096(4) 0.028(4) 0.018(3) 0.027(3)

loop_
_atom_type_symbol
_atom_type_description
_atom_type_scat_dispersion_real
_atom_type_scat_dispersion_imag
_atom_type_scat_source
S S 0.1246 0.1234 'International Tables Vol C Tables 4.2.6.8 and 6.1.1.4'
O O 0.0106 0.0060 'International Tables Vol C Tables 4.2.6.8 and 6.1.1.4'
N N 0.0061 0.0033 'International Tables Vol C Tables 4.2.6.8 and 6.1.1.4'
C C 0.0033 0.0016 'International Tables Vol C Tables 4.2.6.8 and 6.1.1.4'
H H 0.0000 0.0000 'International Tables Vol C Tables 4.2.6.8 and 6.1.1.4'

loop_
_geom_angle_atom_site_label_1
_geom_angle_atom_site_label_2
_geom_angle_atom_site_label_3
_geom_angle
C11 S11 C19 100.88(10)
C12 S12 C21 100.71(8)
C17 N1 C18 126.53(16)
C17 N1 H1 116.7
C18 N1 H1 116.7
C16 C11 C12 119.91(18)
C16 C11 S11 118.13(14)
C12 C11 S11 121.87(17)
C13 C12 C11 119.28(19)
C13 C12 S12 120.42(13)
C11 C12 S12 120.17(15)
C14 C13 C12 119.69(16)
C14 C13 C17 118.00(17)
C12 C13 C17 122.24(18)
C15 C14 C13 120.73(19)
C15 C14 H2 119.6
C13 C14 H2 119.6
C16 C15 C14 120.2(2)
C16 C15 H3 119.9
C14 C15 H3 119.9
C15 C16 C11 120.21(17)
C15 C16 H4 119.9
C11 C16 H4 119.9
O1 C17 N1 124.47(19)
O1 C17 C13 120.57(17)
N1 C17 C13 114.94(16)
N1 C18 C103 110.32(17)
N1 C18 C101 109.1(2)
C103 C18 C101 110.9(2)
N1 C18 C102 106.09(18)
C103 C18 C102 110.1(2)
C101 C18 C102 110.3(2)
O11 C19 C20 124.00(18)
O11 C19 S11 121.30(15)
C20 C19 S11 114.68(15)
C105 C20 C106 112.9(4)
C105 C20 C104 110.0(4)
C106 C20 C104 112.1(5)
C105 C20 C19 110.7(3)
C106 C20 C19 104.7(2)
C104 C20 C19 106.1(3)
C105 C20 C111 58.1(3)
C106 C20 C111 148.7(3)
C104 C20 C111 55.3(4)
C19 C20 C111 106.4(3)
C105 C20 C110 139.2(3)
C106 C20 C110 56.3(4)
C104 C20 C110 56.6(3)
C19 C20 C110 110.1(2)
C111 C20 C110 108.7(4)
C105 C20 C112 54.3(3)
C106 C20 C112 59.7(4)
C104 C20 C112 140.3(3)
C19 C20 C112 113.6(2)
C111 C20 C112 109.4(4)
C110 C20 C112 108.6(3)
O12 C21 C22 123.39(18)
O12 C21 S12 122.04(16)
C22 C21 S12 114.56(12)
C108 C22 C109 110.25(19)
C108 C22 C21 113.00(18)
C109 C22 C21 108.24(16)
C108 C22 C107 110.15(19)
C109 C22 C107 109.6(2)
C21 C22 C107 105.46(17)
C18 C101 H5 109.5
C18 C101 H6 109.5
H5 C101 H6 109.5
C18 C101 H7 109.5
H5 C101 H7 109.5
H6 C101 H7 109.5
C18 C102 H8 109.5
C18 C102 H9 109.5
H8 C102 H9 109.5
C18 C102 H10 109.5
H8 C102 H10 109.5
H9 C102 H10 109.5
C18 C103 H11 109.5
C18 C103 H12 109.5
H11 C103 H12 109.5
C18 C103 H13 109.5
H11 C103 H13 109.5
H12 C103 H13 109.5
C20 C104 H14 109.5
C20 C104 H15 109.5
H14 C104 H15 109.5
C20 C104 H16 109.5
H14 C104 H16 109.5
H15 C104 H16 109.5
C20 C105 H17 109.5
C20 C105 H18 109.5
H17 C105 H18 109.5
C20 C105 H19 109.5
H17 C105 H19 109.5
H18 C105 H19 109.5
C20 C106 H20 109.5
C20 C106 H21 109.5
H20 C106 H21 109.5
C20 C106 H22 109.5
H20 C106 H22 109.5
H21 C106 H22 109.5
C22 C107 H23 109.5
C22 C107 H24 109.5
H23 C107 H24 109.5
C22 C107 H25 109.5
H23 C107 H25 109.5
H24 C107 H25 109.5
C22 C108 H26 109.5
C22 C108 H27 109.5
H26 C108 H27 109.5
C22 C108 H28 109.5
H26 C108 H28 109.5
H27 C108 H28 109.5
C22 C109 H29 109.5
C22 C109 H30 109.5
H29 C109 H30 109.5
C22 C109 H31 109.5
H29 C109 H31 109.5
H30 C109 H31 109.5
C20 C110 H32 109.5
C20 C110 H33 109.5
H32 C110 H33 109.5
C20 C110 H34 109.5
H32 C110 H34 109.5
H33 C110 H34 109.5
C20 C111 H35 109.5
C20 C111 H36 109.5
H35 C111 H36 109.5
C20 C111 H37 109.5
H35 C111 H37 109.5
H36 C111 H37 109.5
C20 C112 H38 109.5
C20 C112 H39 109.5
H38 C112 H39 109.5
C20 C112 H40 109.5
H38 C112 H40 109.5
H39 C112 H40 109.5

loop_
_geom_bond_atom_site_label_1
_geom_bond_atom_site_label_2
_geom_bond_distance
S11 C11 1.771(3)
S11 C19 1.804(3)
S12 C12 1.777(3)
S12 C21 1.779(3)
O1 C17 1.224(2)
O11 C19 1.204(3)
O12 C21 1.206(2)
N1 C17 1.342(3)
N1 C18 1.478(3)
N1 H1 0.8800
C11 C16 1.395(3)
C11 C12 1.402(3)
C12 C13 1.397(3)
C13 C14 1.387(3)
C13 C17 1.507(3)
C14 C15 1.383(3)
C14 H2 0.9500
C15 C16 1.373(3)
C15 H3 0.9500
C16 H4 0.9500
C18 C103 1.503(3)
C18 C101 1.511(4)
C18 C102 1.519(3)
C19 C20 1.527(3)
C20 C105 1.497(6)
C20 C106 1.503(6)
C20 C104 1.509(6)
C20 C111 1.535(5)
C20 C110 1.537(5)
C20 C112 1.569(6)
C21 C22 1.532(3)
C22 C108 1.524(3)
C22 C109 1.526(3)
C22 C107 1.534(4)
C101 H5 0.9800
C101 H6 0.9800
C101 H7 0.9800
C102 H8 0.9800
C102 H9 0.9800
C102 H10 0.9800
C103 H11 0.9800
C103 H12 0.9800
C103 H13 0.9800
C104 H14 0.9800
C104 H15 0.9800
C104 H16 0.9800
C105 H17 0.9800
C105 H18 0.9800
C105 H19 0.9800
C106 H20 0.9800
C106 H21 0.9800
C106 H22 0.9800
C107 H23 0.9800
C107 H24 0.9800
C107 H25 0.9800
C108 H26 0.9800
C108 H27 0.9800
C108 H28 0.9800
C109 H29 0.9800
C109 H30 0.9800
C109 H31 0.9800
C110 H32 0.9800
C110 H33 0.9800
C110 H34 0.9800
C111 H35 0.9800
C111 H36 0.9800
C111 H37 0.9800
C112 H38 0.9800
C112 H39 0.9800
C112 H40 0.9800

loop_
_geom_torsion_atom_site_label_1
_geom_torsion_atom_site_label_2
_geom_torsion_atom_site_label_3
_geom_torsion_atom_site_label_4
_geom_torsion
C19 S11 C11 C16 107.82(15)
C19 S11 C11 C12 -75.49(15)
C16 C11 C12 C13 -1.7(2)
S11 C11 C12 C13 -178.29(12)
C16 C11 C12 S12 -177.40(12)
S11 C11 C12 S12 5.97(19)
C21 S12 C12 C13 93.77(15)
C21 S12 C12 C11 -90.54(15)
C11 C12 C13 C14 1.5(2)
S12 C12 C13 C14 177.20(12)
C11 C12 C13 C17 -175.38(14)
S12 C12 C13 C17 0.3(2)
C12 C13 C14 C15 -0.2(2)
C17 C13 C14 C15 176.75(15)
C13 C14 C15 C16 -0.9(3)
C14 C15 C16 C11 0.7(3)
C12 C11 C16 C15 0.6(2)
S11 C11 C16 C15 177.35(13)
C18 N1 C17 O1 -3.2(3)
C18 N1 C17 C13 178.46(17)
C14 C13 C17 O1 -74.8(2)
C12 C13 C17 O1 102.1(2)
C14 C13 C17 N1 103.63(19)
C12 C13 C17 N1 -79.5(2)
C17 N1 C18 C103 -56.1(3)
C17 N1 C18 C101 65.9(3)
C17 N1 C18 C102 -175.3(2)
C11 S11 C19 O11 -0.53(17)
C11 S11 C19 C20 178.10(13)
O11 C19 C20 C105 -135.6(3)
S11 C19 C20 C105 45.9(3)
O11 C19 C20 C106 102.5(4)
S11 C19 C20 C106 -76.1(4)
O11 C19 C20 C104 -16.2(4)
S11 C19 C20 C104 165.2(4)
O11 C19 C20 C111 -74.1(4)
S11 C19 C20 C111 107.3(4)
O11 C19 C20 C110 43.5(3)
S11 C19 C20 C110 -135.1(3)
O11 C19 C20 C112 165.4(3)
S11 C19 C20 C112 -13.2(4)
C12 S12 C21 O12 -11.10(19)
C12 S12 C21 C22 167.71(14)
O12 C21 C22 C108 -160.1(2)
S12 C21 C22 C108 21.1(2)
O12 C21 C22 C109 -37.8(3)
S12 C21 C22 C109 143.47(17)
O12 C21 C22 C107 79.5(2)
S12 C21 C22 C107 -99.30(17)
